data_7053056
loop_
_publ_author_name
'Sarwar, Masood'
'Madalan, Augustin M.'
'Tiseanu, Carmen'
'Novitchi, Ghenadie'
'Maxim, Catalin'
'Marinescu, Gabriela'
'Luneau, Dominique'
'Andruh, Marius'

_publ_section_title
;
 A new synthetic route towards binuclear 3d--4f complexes, using
 non-compartmental ligands derived from o-vanillin. Syntheses, crystal
 structures, magnetic and luminescent properties
;
_journal_issue 8
_journal_name_full 'New Journal of Chemistry'
_journal_page_first 2280
_journal_paper_doi 10.1039/c3nj00199g
_journal_volume 37
_journal_year 2013
_chemical_formula_sum 'C32 H33 N8 O13 Sm Zn'
_chemical_formula_weight 953.38
_chemical_name_systematic
;
?
;
_space_group_IT_number 14
_symmetry_cell_setting monoclinic
_symmetry_space_group_name_Hall '-P 2yab'
_symmetry_space_group_name_H-M 'P 1 21/a 1'
_atom_sites_solution_hydrogens geom
_atom_sites_solution_primary direct
_atom_sites_solution_secondary difmap
_audit_creation_method SHELXL-97
_cell_angle_alpha 90.00
_cell_angle_beta 105.596(4)
_cell_angle_gamma 90.00
_cell_formula_units_Z 4
_cell_length_a 17.1501(5)
_cell_length_b 11.1874(9)
_cell_length_c 20.5208(11)
_cell_measurement_reflns_used 48219
_cell_measurement_temperature 293(2)
_cell_measurement_theta_max 28.02
_cell_measurement_theta_min 2.20
_cell_volume 3792.3(4)
_computing_cell_refinement 'X Area'
_computing_data_collection 'X Area'
_computing_data_reduction 'X Area'
_computing_structure_refinement 'SHELXL-97 (Sheldrick, 1997)'
_computing_structure_solution 'SHELXS-97 (Sheldrick, 1997)'
_diffrn_ambient_temperature 293(2)
_diffrn_measured_fraction_theta_full 0.995
_diffrn_measured_fraction_theta_max 0.995
_diffrn_measurement_device_type 'STOE IPDS II'
_diffrn_measurement_method 'omega scans'
_diffrn_radiation_monochromator graphite
_diffrn_radiation_source 'fine-focus sealed tube'
_diffrn_radiation_type MoK\a
_diffrn_radiation_wavelength 0.71073
_diffrn_reflns_av_R_equivalents 0.1579
_diffrn_reflns_av_sigmaI/netI 0.0795
_diffrn_reflns_limit_h_max 22
_diffrn_reflns_limit_h_min -22
_diffrn_reflns_limit_k_max 14
_diffrn_reflns_limit_k_min -14
_diffrn_reflns_limit_l_max 27
_diffrn_reflns_limit_l_min -27
_diffrn_reflns_number 59336
_diffrn_reflns_theta_full 28.02
_diffrn_reflns_theta_max 28.02
_diffrn_reflns_theta_min 2.20
_exptl_absorpt_coefficient_mu 2.239
_exptl_absorpt_correction_T_max 0.9126
_exptl_absorpt_correction_T_min 0.7645
_exptl_absorpt_correction_type multi-scan
_exptl_absorpt_process_details
;
[c.f. r.h. blessing, acta cryst. (1995), a51, 33-38]
;
_exptl_crystal_colour yellow
_exptl_crystal_density_diffrn 1.670
_exptl_crystal_density_meas ?
_exptl_crystal_density_method 'not measured'
_exptl_crystal_description prism
_exptl_crystal_F_000 1908
_exptl_crystal_size_max 0.5
_exptl_crystal_size_mid 0.25
_exptl_crystal_size_min 0.2
_refine_diff_density_max 1.660
_refine_diff_density_min -1.349
_refine_diff_density_rms 0.105
_refine_ls_extinction_method none
_refine_ls_goodness_of_fit_ref 1.038
_refine_ls_hydrogen_treatment constr
_refine_ls_matrix_type full
_refine_ls_number_parameters 497
_refine_ls_number_reflns 9127
_refine_ls_number_restraints 0
_refine_ls_restrained_S_all 1.038
_refine_ls_R_factor_all 0.0689
_refine_ls_R_factor_gt 0.0477
_refine_ls_shift/su_max 0.001
_refine_ls_shift/su_mean 0.000
_refine_ls_structure_factor_coef Fsqd
_refine_ls_weighting_details 'calc w=1/[\s^2^(Fo^2^)+(0.0576P)^2^+0.4499P] where P=(Fo^2^+2Fc^2^)/3'
_refine_ls_weighting_scheme calc
_refine_ls_wR_factor_gt 0.1214
_refine_ls_wR_factor_ref 0.1292
_reflns_number_gt 6695
_reflns_number_total 9127
_reflns_threshold_expression >2sigma(I)
_cod_data_source_file c3nj00199g.txt
_cod_data_source_block shelxl
_cod_depositor_comments
;
The following automatic conversions were performed:

'_symmetry_cell_setting' value 'Monoclinic' changed to 'monoclinic'
according to /home/saulius/struct/CIF-dictionaries/cif_core.dic
dictionary named 'cif_core.dic' version 2.4.2 from 2011-04-26.

Automatic conversion script
Id: cif_fix_values 1891 2012-01-12 08:04:46Z andrius 

The following automatic conversions were performed:

'_exptl_crystal_density_meas' value 'not measured' was changed to '?'
- the value is perceived as not measured.

Automatic conversion script
Id: cif_fix_values 3008 2015-01-20 13:52:24Z robertas 
;
_cod_original_sg_symbol_H-M P21/a
_cod_database_code 7053056

loop_
_symmetry_equiv_pos_as_xyz
'x, y, z'
'-x+1/2, y+1/2, -z'
'-x, -y, -z'
'x-1/2, -y-1/2, z'

loop_
_atom_site_label
_atom_site_type_symbol
_atom_site_fract_x
_atom_site_fract_y
_atom_site_fract_z
_atom_site_U_iso_or_equiv
_atom_site_adp_type
_atom_site_occupancy
_atom_site_symmetry_multiplicity
_atom_site_calc_flag
_atom_site_refinement_flags
C1 C 0.2071(4) 0.7023(5) 0.2872(4) 0.078(2) Uani 1 1 d .
H1A H 0.1621 0.7517 0.2647 0.117 Uiso 1 1 calc R
H1B H 0.2538 0.7237 0.2724 0.117 Uiso 1 1 calc R
H1C H 0.2185 0.7139 0.3352 0.117 Uiso 1 1 calc R
C2 C 0.2475(3) 0.4955(4) 0.2996(3) 0.0376(9) Uani 1 1 d .
C3 C 0.3198(3) 0.5244(5) 0.3448(3) 0.0474(12) Uani 1 1 d .
H3 H 0.3308 0.6031 0.3589 0.057 Uiso 1 1 calc R
C4 C 0.3767(3) 0.4350(5) 0.3693(3) 0.0499(12) Uani 1 1 d .
H4 H 0.4256 0.4529 0.4006 0.060 Uiso 1 1 calc R
C5 C 0.3595(3) 0.3196(5) 0.3465(3) 0.0456(11) Uani 1 1 d .
H5 H 0.3978 0.2602 0.3628 0.055 Uiso 1 1 calc R
C6 C 0.2864(3) 0.2883(4) 0.2997(2) 0.0362(9) Uani 1 1 d .
C7 C 0.2273(2) 0.3776(4) 0.2766(2) 0.0315(8) Uani 1 1 d .
C8 C 0.2795(3) 0.1683(4) 0.2733(2) 0.0380(10) Uani 1 1 d .
H8 H 0.3250 0.1201 0.2881 0.046 Uiso 1 1 calc R
C9 C 0.2317(3) -0.0003(4) 0.2082(3) 0.0473(11) Uani 1 1 d .
H9A H 0.2484 -0.0537 0.2466 0.057 Uiso 1 1 calc R
H9B H 0.2751 0.0030 0.1861 0.057 Uiso 1 1 calc R
C10 C 0.1550(3) -0.0499(4) 0.1584(3) 0.0465(11) Uani 1 1 d .
H10A H 0.1667 -0.1295 0.1448 0.056 Uiso 1 1 calc R
H10B H 0.1132 -0.0576 0.1819 0.056 Uiso 1 1 calc R
C11 C 0.1227(3) 0.0233(4) 0.0965(3) 0.0415(11) Uani 1 1 d .
C12 C 0.1234(3) -0.0162(5) 0.0320(3) 0.0521(13) Uani 1 1 d .
H12 H 0.1447 -0.0908 0.0265 0.063 Uiso 1 1 calc R
C13 C 0.0922(4) 0.0560(6) -0.0234(3) 0.0602(15) Uani 1 1 d .
H13 H 0.0930 0.0309 -0.0664 0.072 Uiso 1 1 calc R
C14 C 0.0601(4) 0.1645(6) -0.0145(3) 0.0579(14) Uani 1 1 d .
H14 H 0.0387 0.2140 -0.0514 0.070 Uiso 1 1 calc R
C15 C 0.0599(3) 0.1995(5) 0.0496(3) 0.0449(11) Uani 1 1 d .
H15 H 0.0373 0.2730 0.0553 0.054 Uiso 1 1 calc R
C16 C -0.1469(4) 0.5236(6) 0.0543(4) 0.0685(18) Uani 1 1 d .
H16A H -0.1189 0.5968 0.0511 0.103 Uiso 1 1 calc R
H16B H -0.1933 0.5404 0.0705 0.103 Uiso 1 1 calc R
H16C H -0.1640 0.4868 0.0105 0.103 Uiso 1 1 calc R
C17 C -0.1244(3) 0.3345(4) 0.1116(3) 0.0405(10) Uani 1 1 d .
C18 C -0.2029(3) 0.2931(5) 0.0836(3) 0.0512(13) Uani 1 1 d .
H18 H -0.2401 0.3388 0.0520 0.061 Uiso 1 1 calc R
C19 C -0.2244(3) 0.1823(5) 0.1038(3) 0.0541(14) Uani 1 1 d .
H19 H -0.2765 0.1535 0.0851 0.065 Uiso 1 1 calc R
C20 C -0.1711(3) 0.1152(5) 0.1504(3) 0.0467(12) Uani 1 1 d .
H20 H -0.1878 0.0427 0.1643 0.056 Uiso 1 1 calc R
C21 C -0.0912(3) 0.1537(4) 0.1777(2) 0.0362(9) Uani 1 1 d .
C22 C -0.0669(2) 0.2635(4) 0.1569(2) 0.0347(9) Uani 1 1 d .
C23 C -0.0381(3) 0.0815(4) 0.2301(2) 0.0407(10) Uani 1 1 d .
H23 H -0.0624 0.0223 0.2497 0.049 Uiso 1 1 calc R
C24 C 0.0815(4) 0.0139(4) 0.3090(3) 0.0482(12) Uani 1 1 d .
H24A H 0.1188 -0.0379 0.2942 0.058 Uiso 1 1 calc R
H24B H 0.0423 -0.0362 0.3223 0.058 Uiso 1 1 calc R
C25 C 0.1281(4) 0.0863(5) 0.3696(3) 0.0540(13) Uani 1 1 d .
H25A H 0.1511 0.1562 0.3538 0.065 Uiso 1 1 calc R
H25B H 0.0910 0.1136 0.3948 0.065 Uiso 1 1 calc R
C26 C 0.1944(4) 0.0155(5) 0.4154(3) 0.0498(12) Uani 1 1 d .
C27 C 0.1967(5) -0.0070(6) 0.4814(4) 0.0725(19) Uani 1 1 d .
H27 H 0.1564 0.0214 0.4999 0.087 Uiso 1 1 calc R
C28 C 0.2619(5) -0.0745(9) 0.5203(4) 0.093(3) Uani 1 1 d .
H28 H 0.2665 -0.0886 0.5659 0.112 Uiso 1 1 calc R
C29 C 0.3176(4) -0.1188(7) 0.4913(4) 0.079(2) Uani 1 1 d .
H29 H 0.3599 -0.1662 0.5160 0.095 Uiso 1 1 calc R
C30 C 0.3110(4) -0.0931(7) 0.4253(4) 0.0722(17) Uani 1 1 d .
H30 H 0.3506 -0.1222 0.4062 0.087 Uiso 1 1 calc R
C31 C 0.5231(6) 0.7356(9) 0.4666(6) 0.107(3) Uani 1 1 d .
C32 C 0.5874(7) 0.8156(10) 0.4657(7) 0.142(4) Uani 1 1 d .
H32A H 0.5989 0.8649 0.5055 0.213 Uiso 1 1 calc R
H32B H 0.5718 0.8652 0.4262 0.213 Uiso 1 1 calc R
H32C H 0.6348 0.7706 0.4649 0.213 Uiso 1 1 calc R
Zn1 Zn 0.10595(3) 0.19591(4) 0.20346(3) 0.03281(12) Uani 1 1 d .
Sm1 Sm 0.046195(13) 0.501650(19) 0.211448(13) 0.03603(8) Uani 1 1 d .
N1 N 0.2181(2) 0.1203(3) 0.2321(2) 0.0359(8) Uani 1 1 d .
N2 N 0.0914(2) 0.1311(3) 0.1047(2) 0.0365(8) Uani 1 1 d .
N3 N 0.0389(2) 0.0915(3) 0.25192(19) 0.0398(8) Uani 1 1 d .
N4 N 0.2506(4) -0.0280(6) 0.3860(3) 0.0713(15) Uani 1 1 d .
N5 N 0.0067(4) 0.4417(5) 0.3372(3) 0.0698(15) Uani 1 1 d .
N6 N -0.0486(4) 0.7115(5) 0.2335(5) 0.100(3) Uani 1 1 d .
N7 N 0.0997(4) 0.6125(5) 0.1011(3) 0.0712(15) Uani 1 1 d .
N8 N 0.4743(6) 0.6723(10) 0.4679(6) 0.153(4) Uani 1 1 d .
O1 O 0.18709(19) 0.5777(3) 0.27113(19) 0.0453(8) Uani 1 1 d .
O2 O 0.15507(17) 0.3584(3) 0.23462(17) 0.0374(7) Uani 1 1 d .
O3 O -0.0936(2) 0.4441(3) 0.1005(2) 0.0580(10) Uani 1 1 d .
O4 O 0.00781(17) 0.3075(3) 0.17953(18) 0.0414(7) Uani 1 1 d .
O5 O 0.0789(3) 0.4525(5) 0.3347(2) 0.0760(13) Uani 1 1 d .
O6 O -0.0467(3) 0.4524(6) 0.2821(3) 0.0855(16) Uani 1 1 d .
O7 O -0.0101(4) 0.4218(7) 0.3901(3) 0.122(3) Uani 1 1 d .
O8 O -0.0764(3) 0.6424(5) 0.1866(4) 0.106(2) Uani 1 1 d .
O9 O 0.0229(3) 0.6927(4) 0.2685(3) 0.0816(15) Uani 1 1 d .
O10 O -0.0875(4) 0.7943(6) 0.2465(6) 0.179(4) Uani 1 1 d .
O11 O 0.0986(4) 0.5023(3) 0.1067(3) 0.0786(15) Uani 1 1 d .
O12 O 0.0697(4) 0.6703(4) 0.1411(3) 0.0888(16) Uani 1 1 d .
O13 O 0.1239(5) 0.6653(5) 0.0591(4) 0.139(3) Uani 1 1 d .

loop_
_atom_site_aniso_label
_atom_site_aniso_U_11
_atom_site_aniso_U_22
_atom_site_aniso_U_33
_atom_site_aniso_U_23
_atom_site_aniso_U_13
_atom_site_aniso_U_12
C1 0.067(4) 0.023(2) 0.132(7) -0.011(3) 0.004(4) -0.009(2)
C2 0.035(2) 0.033(2) 0.042(3) -0.0026(19) 0.007(2) -0.0041(18)
C3 0.045(3) 0.044(3) 0.050(3) -0.010(2) 0.006(2) -0.013(2)
C4 0.031(2) 0.061(3) 0.048(3) -0.005(2) -0.006(2) -0.006(2)
C5 0.032(2) 0.051(3) 0.046(3) 0.000(2) -0.004(2) 0.0068(19)
C6 0.034(2) 0.035(2) 0.035(2) 0.0029(18) 0.0003(18) 0.0009(17)
C7 0.0277(19) 0.032(2) 0.030(2) 0.0013(16) 0.0006(17) -0.0012(15)
C8 0.036(2) 0.037(2) 0.038(2) 0.0088(18) 0.0036(19) 0.0068(17)
C9 0.056(3) 0.030(2) 0.049(3) -0.001(2) 0.004(2) 0.010(2)
C10 0.054(3) 0.032(2) 0.047(3) -0.004(2) 0.002(2) -0.001(2)
C11 0.039(2) 0.041(3) 0.039(3) -0.0090(19) 0.001(2) -0.0076(18)
C12 0.051(3) 0.053(3) 0.050(3) -0.022(2) 0.010(3) -0.006(2)
C13 0.055(3) 0.082(4) 0.041(3) -0.021(3) 0.008(3) -0.016(3)
C14 0.059(3) 0.066(4) 0.043(3) 0.003(3) 0.004(3) -0.011(3)
C15 0.039(2) 0.043(2) 0.046(3) 0.002(2) -0.001(2) -0.003(2)
C16 0.066(4) 0.061(4) 0.069(4) 0.026(3) 0.001(3) 0.015(3)
C17 0.037(2) 0.038(2) 0.042(3) -0.0056(19) 0.002(2) 0.0013(18)
C18 0.034(2) 0.056(3) 0.051(3) -0.009(2) -0.011(2) 0.010(2)
C19 0.031(2) 0.060(3) 0.064(4) -0.021(3) -0.002(2) -0.007(2)
C20 0.042(3) 0.045(3) 0.056(3) -0.018(2) 0.017(2) -0.013(2)
C21 0.034(2) 0.036(2) 0.037(2) -0.0094(18) 0.0060(19) -0.0020(17)
C22 0.029(2) 0.030(2) 0.040(2) -0.0105(17) 0.0002(18) 0.0001(15)
C23 0.047(3) 0.038(2) 0.038(2) -0.0018(19) 0.013(2) -0.0064(19)
C24 0.058(3) 0.039(3) 0.042(3) 0.014(2) 0.003(2) 0.003(2)
C25 0.064(3) 0.055(3) 0.038(3) 0.002(2) 0.006(3) 0.005(3)
C26 0.055(3) 0.053(3) 0.035(3) 0.001(2) 0.001(2) -0.001(2)
C27 0.077(4) 0.099(6) 0.037(3) 0.008(3) 0.008(3) 0.018(4)
C28 0.095(6) 0.130(7) 0.045(4) 0.022(4) 0.001(4) 0.017(5)
C29 0.067(4) 0.103(6) 0.051(4) 0.013(4) -0.013(3) 0.023(4)
C30 0.061(4) 0.085(5) 0.065(4) 0.002(4) 0.007(3) 0.012(3)
C31 0.098(7) 0.082(6) 0.113(8) -0.014(5) -0.017(6) -0.002(5)
C32 0.154(10) 0.106(8) 0.154(12) 0.036(8) 0.019(9) -0.011(7)
Zn1 0.0325(2) 0.0244(2) 0.0360(3) -0.0002(2) -0.00016(19) 0.00123(19)
Sm1 0.03502(12) 0.02505(11) 0.04184(14) -0.00145(9) -0.00033(9) 0.00217(8)
N1 0.0379(19) 0.0296(18) 0.035(2) 0.0027(15) 0.0010(16) 0.0052(14)
N2 0.0370(19) 0.0323(18) 0.034(2) -0.0025(15) -0.0003(16) -0.0045(14)
N3 0.047(2) 0.037(2) 0.0314(19) 0.0040(16) 0.0043(17) -0.0010(16)
N4 0.073(4) 0.084(4) 0.055(3) 0.009(3) 0.014(3) 0.016(3)
N5 0.071(4) 0.078(4) 0.063(4) -0.019(3) 0.024(3) -0.032(3)
N6 0.078(4) 0.055(3) 0.158(8) -0.035(4) 0.012(5) 0.018(3)
N7 0.104(4) 0.046(3) 0.069(4) 0.008(3) 0.033(3) 0.001(3)
N8 0.126(8) 0.117(8) 0.183(11) -0.022(7) -0.019(8) -0.015(6)
O1 0.0423(17) 0.0260(15) 0.059(2) -0.0038(14) -0.0007(16) -0.0033(13)
O2 0.0308(15) 0.0248(14) 0.0470(19) -0.0003(13) -0.0062(14) 0.0010(11)
O3 0.0451(19) 0.0380(19) 0.079(3) 0.0131(19) -0.0031(19) 0.0061(15)
O4 0.0312(15) 0.0282(14) 0.055(2) -0.0015(14) -0.0054(14) 0.0001(12)
O5 0.059(3) 0.114(4) 0.052(3) 0.017(3) 0.011(2) -0.005(3)
O6 0.056(3) 0.123(4) 0.079(4) -0.028(3) 0.020(3) -0.036(3)
O7 0.127(5) 0.185(7) 0.065(4) -0.021(4) 0.046(4) -0.072(5)
O8 0.066(3) 0.079(3) 0.143(6) -0.033(4) -0.025(3) 0.028(3)
O9 0.063(3) 0.057(3) 0.117(4) -0.042(3) 0.011(3) 0.000(2)
O10 0.109(5) 0.092(5) 0.321(13) -0.082(6) 0.032(6) 0.042(4)
O11 0.125(4) 0.045(2) 0.078(4) 0.004(2) 0.050(4) 0.007(2)
O12 0.149(5) 0.045(2) 0.076(3) 0.016(2) 0.038(4) 0.015(3)
O13 0.252(9) 0.072(4) 0.141(6) 0.022(4) 0.134(7) -0.006(5)

loop_
_atom_type_symbol
_atom_type_description
_atom_type_scat_dispersion_real
_atom_type_scat_dispersion_imag
_atom_type_scat_source
C C 0.0033 0.0016 'International Tables Vol C Tables 4.2.6.8 and 6.1.1.4'
H H 0.0000 0.0000 'International Tables Vol C Tables 4.2.6.8 and 6.1.1.4'
N N 0.0061 0.0033 'International Tables Vol C Tables 4.2.6.8 and 6.1.1.4'
O O 0.0106 0.0060 'International Tables Vol C Tables 4.2.6.8 and 6.1.1.4'
Sm Sm -0.1638 3.4418 'International Tables Vol C Tables 4.2.6.8 and 6.1.1.4'
Zn Zn 0.2839 1.4301 'International Tables Vol C Tables 4.2.6.8 and 6.1.1.4'

loop_
_geom_angle_atom_site_label_1
_geom_angle_atom_site_label_2
_geom_angle_atom_site_label_3
_geom_angle
O1 C1 H1A 109.5
O1 C1 H1B 109.5
H1A C1 H1B 109.5
O1 C1 H1C 109.5
H1A C1 H1C 109.5
H1B C1 H1C 109.5
C3 C2 O1 124.3(4)
C3 C2 C7 122.8(4)
O1 C2 C7 112.9(4)
C2 C3 C4 119.5(5)
C2 C3 H3 120.3
C4 C3 H3 120.3
C5 C4 C3 119.0(5)
C5 C4 H4 120.5
C3 C4 H4 120.5
C4 C5 C6 122.4(4)
C4 C5 H5 118.8
C6 C5 H5 118.8
C5 C6 C7 118.9(4)
C5 C6 C8 117.3(4)
C7 C6 C8 123.6(4)
O2 C7 C6 124.5(4)
O2 C7 C2 118.2(4)
C6 C7 C2 117.3(4)
N1 C8 C6 127.7(4)
N1 C8 H8 116.2
C6 C8 H8 116.2
N1 C9 C10 111.6(4)
N1 C9 H9A 109.3
C10 C9 H9A 109.3
N1 C9 H9B 109.3
C10 C9 H9B 109.3
H9A C9 H9B 108.0
C11 C10 C9 115.1(4)
C11 C10 H10A 108.5
C9 C10 H10A 108.5
C11 C10 H10B 108.5
C9 C10 H10B 108.5
H10A C10 H10B 107.5
N2 C11 C12 120.4(5)
N2 C11 C10 117.0(4)
C12 C11 C10 122.5(5)
C13 C12 C11 119.6(5)
C13 C12 H12 120.2
C11 C12 H12 120.2
C14 C13 C12 119.4(5)
C14 C13 H13 120.3
C12 C13 H13 120.3
C13 C14 C15 119.1(6)
C13 C14 H14 120.4
C15 C14 H14 120.4
N2 C15 C14 122.5(5)
N2 C15 H15 118.8
C14 C15 H15 118.8
O3 C16 H16A 109.5
O3 C16 H16B 109.5
H16A C16 H16B 109.5
O3 C16 H16C 109.5
H16A C16 H16C 109.5
H16B C16 H16C 109.5
O3 C17 C18 126.7(5)
O3 C17 C22 112.4(4)
C18 C17 C22 120.9(4)
C19 C18 C17 118.6(5)
C19 C18 H18 120.7
C17 C18 H18 120.7
C20 C19 C18 121.4(4)
C20 C19 H19 119.3
C18 C19 H19 119.3
C19 C20 C21 120.8(5)
C19 C20 H20 119.6
C21 C20 H20 119.6
C22 C21 C20 119.2(5)
C22 C21 C23 122.2(4)
C20 C21 C23 118.5(4)
O4 C22 C21 123.7(4)
O4 C22 C17 117.3(4)
C21 C22 C17 118.9(4)
N3 C23 C21 126.4(4)
N3 C23 H23 116.8
C21 C23 H23 116.8
N3 C24 C25 112.0(4)
N3 C24 H24A 109.2
C25 C24 H24A 109.2
N3 C24 H24B 109.2
C25 C24 H24B 109.2
H24A C24 H24B 107.9
C26 C25 C24 112.1(5)
C26 C25 H25A 109.2
C24 C25 H25A 109.2
C26 C25 H25B 109.2
C24 C25 H25B 109.2
H25A C25 H25B 107.9
N4 C26 C27 122.7(6)
N4 C26 C25 114.9(5)
C27 C26 C25 122.4(6)
C26 C27 C28 117.9(7)
C26 C27 H27 121.0
C28 C27 H27 121.0
C29 C28 C27 119.7(7)
C29 C28 H28 120.1
C27 C28 H28 120.1
C28 C29 C30 118.9(6)
C28 C29 H29 120.6
C30 C29 H29 120.6
N4 C30 C29 123.9(7)
N4 C30 H30 118.1
C29 C30 H30 118.1
N8 C31 C32 178.8(14)
C31 C32 H32A 109.5
C31 C32 H32B 109.5
H32A C32 H32B 109.5
C31 C32 H32C 109.5
H32A C32 H32C 109.5
H32B C32 H32C 109.5
O2 Zn1 N1 90.07(13)
O2 Zn1 O4 76.95(12)
N1 Zn1 O4 166.90(13)
O2 Zn1 N3 126.15(15)
N1 Zn1 N3 103.29(15)
O4 Zn1 N3 86.14(14)
O2 Zn1 N2 122.92(14)
N1 Zn1 N2 89.63(15)
O4 Zn1 N2 95.87(14)
N3 Zn1 N2 109.29(15)
O2 Zn1 Sm1 39.85(8)
N1 Zn1 Sm1 129.92(10)
O4 Zn1 Sm1 37.11(8)
N3 Zn1 Sm1 108.28(11)
N2 Zn1 Sm1 114.31(10)
O4 Sm1 O2 65.03(10)
O4 Sm1 O12 129.03(16)
O2 Sm1 O12 112.54(15)
O4 Sm1 O6 77.23(16)
O2 Sm1 O6 108.75(18)
O12 Sm1 O6 137.7(2)
O4 Sm1 O5 92.82(16)
O2 Sm1 O5 72.71(15)
O12 Sm1 O5 136.95(19)
O6 Sm1 O5 50.65(16)
O4 Sm1 O9 149.29(14)
O2 Sm1 O9 133.14(14)
O12 Sm1 O9 72.23(18)
O6 Sm1 O9 73.20(19)
O5 Sm1 O9 74.8(2)
O4 Sm1 O11 84.37(13)
O2 Sm1 O11 74.78(15)
O12 Sm1 O11 49.79(15)
O6 Sm1 O11 157.04(19)
O5 Sm1 O11 145.25(18)
O9 Sm1 O11 121.73(16)
O4 Sm1 O1 127.72(10)
O2 Sm1 O1 62.74(9)
O12 Sm1 O1 75.11(16)
O6 Sm1 O1 117.89(15)
O5 Sm1 O1 70.18(14)
O9 Sm1 O1 75.00(13)
O11 Sm1 O1 84.27(17)
O4 Sm1 O8 111.36(15)
O2 Sm1 O8 176.11(15)
O12 Sm1 O8 70.7(2)
O6 Sm1 O8 68.5(2)
O5 Sm1 O8 106.6(2)
O9 Sm1 O8 49.32(17)
O11 Sm1 O8 106.7(2)
O1 Sm1 O8 120.80(14)
O4 Sm1 O3 57.10(10)
O2 Sm1 O3 116.15(10)
O12 Sm1 O3 86.63(16)
O6 Sm1 O3 83.37(15)
O5 Sm1 O3 131.18(14)
O9 Sm1 O3 110.62(14)
O11 Sm1 O3 75.09(17)
O1 Sm1 O3 158.43(12)
O8 Sm1 O3 61.30(15)
O4 Sm1 N5 85.33(14)
O2 Sm1 N5 91.40(16)
O12 Sm1 N5 143.58(17)
O6 Sm1 N5 25.28(15)
O5 Sm1 N5 25.40(15)
O9 Sm1 N5 71.39(18)
O11 Sm1 N5 165.33(16)
O1 Sm1 N5 93.86(14)
O8 Sm1 N5 86.8(2)
O3 Sm1 N5 107.69(14)
O4 Sm1 N7 107.59(14)
O2 Sm1 N7 92.68(14)
O12 Sm1 N7 25.08(15)
O6 Sm1 N7 157.7(2)
O5 Sm1 N7 147.28(17)
O9 Sm1 N7 96.96(17)
O11 Sm1 N7 24.80(13)
O1 Sm1 N7 77.10(16)
O8 Sm1 N7 89.8(2)
O3 Sm1 N7 81.50(15)
N5 Sm1 N7 166.98(16)
C8 N1 C9 115.4(4)
C8 N1 Zn1 124.2(3)
C9 N1 Zn1 120.3(3)
C11 N2 C15 118.9(4)
C11 N2 Zn1 118.8(3)
C15 N2 Zn1 121.9(3)
C23 N3 C24 117.9(4)
C23 N3 Zn1 122.3(3)
C24 N3 Zn1 119.4(3)
C30 N4 C26 116.9(6)
O7 N5 O6 122.0(6)
O7 N5 O5 121.8(7)
O6 N5 O5 116.2(5)
O7 N5 Sm1 177.3(6)
O6 N5 Sm1 57.9(3)
O5 N5 Sm1 58.4(3)
O10 N6 O8 122.2(8)
O10 N6 O9 120.8(8)
O8 N6 O9 117.0(5)
O10 N6 Sm1 175.8(8)
O8 N6 Sm1 59.5(3)
O9 N6 Sm1 57.6(3)
O13 N7 O11 124.9(6)
O13 N7 O12 119.6(6)
O11 N7 O12 115.4(5)
O13 N7 Sm1 174.9(6)
O11 N7 Sm1 59.4(3)
O12 N7 Sm1 56.4(3)
C2 O1 C1 115.8(4)
C2 O1 Sm1 119.0(2)
C1 O1 Sm1 124.5(3)
C7 O2 Zn1 125.9(3)
C7 O2 Sm1 124.1(3)
Zn1 O2 Sm1 107.40(12)
C17 O3 C16 117.2(5)
C17 O3 Sm1 109.9(3)
C16 O3 Sm1 128.8(4)
C22 O4 Zn1 120.6(3)
C22 O4 Sm1 128.3(3)
Zn1 O4 Sm1 110.61(13)
N5 O5 Sm1 96.2(4)
N5 O6 Sm1 96.9(3)
N6 O8 Sm1 96.1(4)
N6 O9 Sm1 97.4(4)
N7 O11 Sm1 95.8(4)
N7 O12 Sm1 98.5(3)

loop_
_geom_bond_atom_site_label_1
_geom_bond_atom_site_label_2
_geom_bond_distance
C1 O1 1.452(6)
C1 H1A 0.9600
C1 H1B 0.9600
C1 H1C 0.9600
C2 C3 1.372(7)
C2 O1 1.392(6)
C2 C7 1.412(6)
C3 C4 1.394(8)
C3 H3 0.9300
C4 C5 1.378(7)
C4 H4 0.9300
C5 C6 1.403(6)
C5 H5 0.9300
C6 C7 1.412(6)
C6 C8 1.440(6)
C7 O2 1.322(5)
C8 N1 1.278(6)
C8 H8 0.9300
C9 N1 1.476(6)
C9 C10 1.536(7)
C9 H9A 0.9700
C9 H9B 0.9700
C10 C11 1.488(7)
C10 H10A 0.9700
C10 H10B 0.9700
C11 N2 1.349(6)
C11 C12 1.398(8)
C12 C13 1.380(9)
C12 H12 0.9300
C13 C14 1.365(9)
C13 H13 0.9300
C14 C15 1.374(8)
C14 H14 0.9300
C15 N2 1.353(6)
C15 H15 0.9300
C16 O3 1.434(7)
C16 H16A 0.9600
C16 H16B 0.9600
C16 H16C 0.9600
C17 O3 1.378(6)
C17 C18 1.394(7)
C17 C22 1.405(6)
C18 C19 1.389(8)
C18 H18 0.9300
C19 C20 1.358(8)
C19 H19 0.9300
C20 C21 1.402(6)
C20 H20 0.9300
C21 C22 1.400(6)
C21 C23 1.453(7)
C22 O4 1.334(5)
C23 N3 1.281(6)
C23 H23 0.9300
C24 N3 1.482(6)
C24 C25 1.519(8)
C24 H24A 0.9700
C24 H24B 0.9700
C25 C26 1.493(8)
C25 H25A 0.9700
C25 H25B 0.9700
C26 N4 1.357(8)
C26 C27 1.367(8)
C27 C28 1.407(10)
C27 H27 0.9300
C28 C29 1.349(11)
C28 H28 0.9300
C29 C30 1.359(10)
C29 H29 0.9300
C30 N4 1.344(9)
C30 H30 0.9300
C31 N8 1.102(13)
C31 C32 1.425(14)
C32 H32A 0.9600
C32 H32B 0.9600
C32 H32C 0.9600
Zn1 O2 2.033(3)
Zn1 N1 2.037(4)
Zn1 O4 2.047(3)
Zn1 N3 2.071(4)
Zn1 N2 2.102(4)
Zn1 Sm1 3.5871(6)
Sm1 O4 2.312(3)
Sm1 O2 2.409(3)
Sm1 O12 2.474(5)
Sm1 O6 2.488(5)
Sm1 O5 2.500(5)
Sm1 O9 2.519(4)
Sm1 O11 2.542(5)
Sm1 O1 2.544(3)
Sm1 O8 2.565(5)
Sm1 O3 2.900(4)
Sm1 N5 2.917(6)
Sm1 N7 2.938(5)
N5 O7 1.217(7)
N5 O6 1.255(8)
N5 O5 1.259(7)
N6 O10 1.212(7)
N6 O8 1.227(8)
N6 O9 1.261(8)
N7 O13 1.206(7)
N7 O11 1.239(6)
N7 O12 1.259(7)
